data_4087430
loop_
_publ_author_name
'Sun, Jian'
'Ou, Chong'
'Wang, Chao'
'Uchiyama, Masanobu'
'Deng, Liang'

_publ_section_title
;
 Silane-Functionalized N-Heterocyclic Carbene--Cobalt Complexes Containing
 a Five-Coordinate Silicon with a Covalent Co--Si Bond
;
_journal_issue 8
_journal_name_full Organometallics
_journal_page_first 1546
_journal_paper_doi 10.1021/acs.organomet.5b00114
_journal_volume 34
_journal_year 2015
_chemical_formula_sum 'C42 H40 Co N5 O3 Si'
_chemical_formula_weight 749.81
_space_group_crystal_system monoclinic
_space_group_IT_number 14
_space_group_name_Hall '-P 2yn'
_space_group_name_H-M_alt 'P 1 21/n 1'
_atom_sites_solution_hydrogens geom
_audit_creation_method SHELXL-2013
_cell_angle_alpha 90
_cell_angle_beta 107.866(3)
_cell_angle_gamma 90
_cell_formula_units_Z 4
_cell_length_a 13.170(2)
_cell_length_b 17.763(3)
_cell_length_c 16.100(3)
_cell_measurement_reflns_used 1550
_cell_measurement_temperature 140(2)
_cell_measurement_theta_max 20.87
_cell_measurement_theta_min 2.29
_cell_volume 3584.8(11)
_computing_cell_refinement 'Bruker SAINT'
_computing_data_collection 'Bruker APEX2'
_computing_data_reduction 'Bruker SAINT'
_computing_molecular_graphics 'Bruker SHELXTL'
_computing_publication_material 'Bruker SHELXTL'
_computing_structure_refinement 'SHELXL-2013 (Sheldrick, 2013)'
_computing_structure_solution 'SHELXS-97 (Sheldrick, 2008)'
_diffrn_ambient_temperature 140(2)
_diffrn_measured_fraction_theta_full 0.998
_diffrn_measured_fraction_theta_max 0.992
_diffrn_measurement_device_type 'Bruker APEX-II CCD'
_diffrn_measurement_method '\f and \w scans'
_diffrn_radiation_type MoK\a
_diffrn_radiation_wavelength 0.71073
_diffrn_reflns_av_R_equivalents 0.1501
_diffrn_reflns_av_unetI/netI 0.1758
_diffrn_reflns_Laue_measured_fraction_full 0.998
_diffrn_reflns_Laue_measured_fraction_max 0.992
_diffrn_reflns_limit_h_max 18
_diffrn_reflns_limit_h_min -18
_diffrn_reflns_limit_k_max 25
_diffrn_reflns_limit_k_min -25
_diffrn_reflns_limit_l_max 23
_diffrn_reflns_limit_l_min -12
_diffrn_reflns_number 35862
_diffrn_reflns_point_group_measured_fraction_full 0.998
_diffrn_reflns_point_group_measured_fraction_max 0.992
_diffrn_reflns_theta_full 25.242
_diffrn_reflns_theta_max 30.711
_diffrn_reflns_theta_min 1.755
_exptl_absorpt_coefficient_mu 0.561
_exptl_absorpt_correction_T_max 0.7456
_exptl_absorpt_correction_T_min 0.6151
_exptl_absorpt_correction_type multi-scan
_exptl_absorpt_process_details sadabs
_exptl_crystal_colour red
_exptl_crystal_density_diffrn 1.389
_exptl_crystal_description block
_exptl_crystal_F_000 1568
_exptl_crystal_size_max 0.260
_exptl_crystal_size_mid 0.200
_exptl_crystal_size_min 0.130
_refine_diff_density_max 0.827
_refine_diff_density_min -0.450
_refine_diff_density_rms 0.108
_refine_ls_extinction_method none
_refine_ls_goodness_of_fit_ref 0.948
_refine_ls_hydrogen_treatment constr
_refine_ls_matrix_type full
_refine_ls_number_parameters 474
_refine_ls_number_reflns 11060
_refine_ls_number_restraints 0
_refine_ls_restrained_S_all 0.948
_refine_ls_R_factor_all 0.1687
_refine_ls_R_factor_gt 0.0698
_refine_ls_shift/su_max 0.011
_refine_ls_shift/su_mean 0.000
_refine_ls_structure_factor_coef Fsqd
_refine_ls_weighting_details 'w=1/[\s^2^(Fo^2^)+(0.0758P)^2^] where P=(Fo^2^+2Fc^2^)/3'
_refine_ls_weighting_scheme calc
_refine_ls_wR_factor_gt 0.1421
_refine_ls_wR_factor_ref 0.1898
_reflns_Friedel_coverage 0.000
_reflns_number_gt 5312
_reflns_number_total 11060
_reflns_threshold_expression 'I > 2\s(I)'
_cod_data_source_file om5b00114_si_002.cif
_cod_data_source_block 3a
_cod_original_cell_volume 3584.9(10)
_cod_original_sg_symbol_H-M 'P 21/n'
_cod_database_code 4087430
_shelx_space_group_comment
; 
The symmetry employed for this shelxl refinement is uniquely defined 
by the following loop, which should always be used as a source of 
symmetry information in preference to the above space-group names. 
They are only intended as comments. 
;
_shelx_estimated_absorpt_t_min 0.868
_shelx_estimated_absorpt_t_max 0.931
_shelxl_version_number 2013-4

loop_
_space_group_symop_operation_xyz
'x, y, z'
'-x+1/2, y+1/2, -z+1/2'
'-x, -y, -z'
'x-1/2, -y-1/2, z-1/2'

loop_
_atom_site_label
_atom_site_type_symbol
_atom_site_fract_x
_atom_site_fract_y
_atom_site_fract_z
_atom_site_U_iso_or_equiv
_atom_site_adp_type
_atom_site_occupancy
_atom_site_site_symmetry_order
_atom_site_calc_flag
_atom_site_refinement_flags_posn
_atom_site_refinement_flags_adp
Co1 Co 0.59473(4) 0.12484(3) 0.75677(3) 0.01618(13) Uani 1 1 d . .
Si1 Si 0.70348(8) 0.03031(6) 0.82789(7) 0.0186(2) Uani 1 1 d . .
N1 N 0.6754(2) 0.15072(16) 0.6757(2) 0.0163(6) Uani 1 1 d . .
N2 N 0.5168(2) 0.05412(16) 0.6714(2) 0.0169(6) Uani 1 1 d . .
N3 N 0.6858(2) 0.19366(16) 0.8394(2) 0.0176(7) Uani 1 1 d . .
N4 N 0.4746(3) 0.15507(17) 0.8834(2) 0.0233(7) Uani 1 1 d . .
N5 N 0.4553(3) 0.03996(18) 0.8427(2) 0.0236(7) Uani 1 1 d . .
O1 O 0.5276(2) 0.21724(14) 0.65560(19) 0.0232(6) Uani 1 1 d . .
O2 O 0.66106(19) -0.02240(14) 0.72219(17) 0.0194(6) Uani 1 1 d . .
O3 O 0.7442(2) 0.09113(14) 0.92615(18) 0.0226(6) Uani 1 1 d . .
C1 C 0.5048(3) 0.1055(2) 0.8298(3) 0.0215(8) Uani 1 1 d . .
C2 C 0.4114(3) 0.1207(2) 0.9275(3) 0.0309(10) Uani 1 1 d . .
H2 H 0.3821 0.1439 0.9681 0.037 Uiso 1 1 calc R U
C3 C 0.3995(4) 0.0491(2) 0.9020(3) 0.0314(10) Uani 1 1 d . .
H3 H 0.3602 0.0116 0.9210 0.038 Uiso 1 1 calc R U
C4 C 0.4937(3) 0.2352(2) 0.8924(3) 0.0215(8) Uani 1 1 d . .
C5 C 0.4371(3) 0.2816(2) 0.8237(3) 0.0242(9) Uani 1 1 d . .
C6 C 0.4583(3) 0.3582(2) 0.8333(3) 0.0306(10) Uani 1 1 d . .
H6 H 0.4225 0.3911 0.7870 0.037 Uiso 1 1 calc R U
C7 C 0.5294(3) 0.3884(2) 0.9075(3) 0.0329(11) Uani 1 1 d . .
C8 C 0.5765(3) 0.3412(2) 0.9757(3) 0.0311(10) Uani 1 1 d . .
H8 H 0.6221 0.3619 1.0284 0.037 Uiso 1 1 calc R U
C9 C 0.5593(3) 0.2628(2) 0.9700(3) 0.0253(9) Uani 1 1 d . .
C10 C 0.6117(4) 0.2133(3) 1.0465(3) 0.0379(11) Uani 1 1 d . .
H10A H 0.5602 0.2008 1.0773 0.057 Uiso 1 1 calc R U
H10B H 0.6726 0.2399 1.0863 0.057 Uiso 1 1 calc R U
H10C H 0.6365 0.1669 1.0260 0.057 Uiso 1 1 calc R U
C11 C 0.5561(4) 0.4714(2) 0.9109(4) 0.0494(15) Uani 1 1 d . .
H11A H 0.5996 0.4817 0.8725 0.074 Uiso 1 1 calc R U
H11B H 0.5960 0.4855 0.9709 0.074 Uiso 1 1 calc R U
H11C H 0.4900 0.5007 0.8915 0.074 Uiso 1 1 calc R U
C12 C 0.3556(3) 0.2527(2) 0.7443(3) 0.0305(10) Uani 1 1 d . .
H12A H 0.3027 0.2921 0.7200 0.046 Uiso 1 1 calc R U
H12B H 0.3201 0.2087 0.7596 0.046 Uiso 1 1 calc R U
H12C H 0.3903 0.2382 0.7008 0.046 Uiso 1 1 calc R U
C13 C 0.4549(3) -0.0340(2) 0.8051(3) 0.0219(8) Uani 1 1 d . .
C14 C 0.5475(3) -0.0774(2) 0.8314(3) 0.0224(8) Uani 1 1 d . .
C15 C 0.5409(3) -0.1503(2) 0.7986(3) 0.0247(9) Uani 1 1 d . .
H15 H 0.6025 -0.1815 0.8154 0.030 Uiso 1 1 calc R U
C16 C 0.4462(3) -0.1789(2) 0.7415(3) 0.0278(9) Uani 1 1 d . .
C17 C 0.3570(3) -0.1331(2) 0.7178(3) 0.0270(9) Uani 1 1 d . .
H17 H 0.2923 -0.1525 0.6795 0.032 Uiso 1 1 calc R U
C18 C 0.3586(3) -0.0597(2) 0.7480(3) 0.0247(9) Uani 1 1 d . .
C19 C 0.2605(3) -0.0125(2) 0.7205(3) 0.0330(11) Uani 1 1 d . .
H19A H 0.2139 -0.0303 0.6640 0.049 Uiso 1 1 calc R U
H19B H 0.2802 0.0401 0.7152 0.049 Uiso 1 1 calc R U
H19C H 0.2228 -0.0163 0.7642 0.049 Uiso 1 1 calc R U
C20 C 0.4433(4) -0.2569(2) 0.7045(4) 0.0438(13) Uani 1 1 d . .
H20A H 0.3793 -0.2832 0.7080 0.066 Uiso 1 1 calc R U
H20B H 0.5069 -0.2848 0.7380 0.066 Uiso 1 1 calc R U
H20C H 0.4418 -0.2537 0.6434 0.066 Uiso 1 1 calc R U
C21 C 0.6490(3) -0.0446(2) 0.8867(3) 0.0234(9) Uani 1 1 d . .
H21A H 0.7025 -0.0852 0.9060 0.028 Uiso 1 1 calc R U
H21B H 0.6375 -0.0221 0.9394 0.028 Uiso 1 1 calc R U
C22 C 0.8476(3) 0.0097(2) 0.8392(3) 0.0191(8) Uani 1 1 d . .
C23 C 0.8773(3) -0.0645(2) 0.8297(3) 0.0242(9) Uani 1 1 d . .
H23 H 0.8231 -0.1011 0.8078 0.029 Uiso 1 1 calc R U
C24 C 0.9826(3) -0.0864(2) 0.8510(3) 0.0289(10) Uani 1 1 d . .
H24 H 0.9997 -0.1378 0.8452 0.035 Uiso 1 1 calc R U
C25 C 1.0634(3) -0.0344(2) 0.8806(3) 0.0303(10) Uani 1 1 d . .
H25 H 1.1360 -0.0495 0.8953 0.036 Uiso 1 1 calc R U
C26 C 1.0374(3) 0.0395(2) 0.8887(3) 0.0357(11) Uani 1 1 d . .
H26 H 1.0922 0.0762 0.9076 0.043 Uiso 1 1 calc R U
C27 C 0.9308(3) 0.0609(2) 0.8690(3) 0.0309(10) Uani 1 1 d . .
H27 H 0.9144 0.1121 0.8762 0.037 Uiso 1 1 calc R U
C28 C 0.5669(3) -0.0108(2) 0.6662(3) 0.0189(8) Uani 1 1 d . .
C29 C 0.5160(3) -0.0644(2) 0.6026(3) 0.0207(8) Uani 1 1 d . .
H29 H 0.5501 -0.1110 0.5997 0.025 Uiso 1 1 calc R U
C30 C 0.4195(3) -0.0498(2) 0.5459(3) 0.0233(9) Uani 1 1 d . .
H30 H 0.3862 -0.0856 0.5023 0.028 Uiso 1 1 calc R U
C31 C 0.3682(3) 0.0177(2) 0.5509(3) 0.0242(9) Uani 1 1 d . .
H31 H 0.3000 0.0289 0.5113 0.029 Uiso 1 1 calc R U
C32 C 0.4195(3) 0.0676(2) 0.6151(3) 0.0188(8) Uani 1 1 d . .
H32 H 0.3848 0.1135 0.6200 0.023 Uiso 1 1 calc R U
C33 C 0.7513(3) 0.1641(2) 0.9140(3) 0.0189(8) Uani 1 1 d . .
C34 C 0.8243(3) 0.2092(2) 0.9734(3) 0.0263(9) Uani 1 1 d . .
H34 H 0.8690 0.1882 1.0263 0.032 Uiso 1 1 calc R U
C35 C 0.8318(3) 0.2836(2) 0.9561(3) 0.0245(9) Uani 1 1 d . .
H35 H 0.8829 0.3144 0.9962 0.029 Uiso 1 1 calc R U
C36 C 0.7653(3) 0.3143(2) 0.8802(3) 0.0230(9) Uani 1 1 d . .
H36 H 0.7691 0.3663 0.8673 0.028 Uiso 1 1 calc R U
C37 C 0.6934(3) 0.2675(2) 0.8237(3) 0.0208(8) Uani 1 1 d . .
H37 H 0.6471 0.2881 0.7713 0.025 Uiso 1 1 calc R U
C38 C 0.6090(3) 0.20547(19) 0.6307(3) 0.0204(8) Uani 1 1 d . .
C39 C 0.6365(3) 0.2438(2) 0.5630(3) 0.0266(9) Uani 1 1 d . .
H39 H 0.5915 0.2824 0.5306 0.032 Uiso 1 1 calc R U
C40 C 0.7272(3) 0.2249(2) 0.5450(3) 0.0291(10) Uani 1 1 d . .
H40 H 0.7453 0.2501 0.4995 0.035 Uiso 1 1 calc R U
C41 C 0.7930(3) 0.1698(2) 0.5918(3) 0.0269(9) Uani 1 1 d . .
H41 H 0.8573 0.1572 0.5799 0.032 Uiso 1 1 calc R U
C42 C 0.7642(3) 0.1332(2) 0.6561(3) 0.0240(9) Uani 1 1 d . .
H42 H 0.8087 0.0941 0.6877 0.029 Uiso 1 1 calc R U

loop_
_atom_site_aniso_label
_atom_site_aniso_U_11
_atom_site_aniso_U_22
_atom_site_aniso_U_33
_atom_site_aniso_U_23
_atom_site_aniso_U_13
_atom_site_aniso_U_12
Co1 0.0169(2) 0.0159(2) 0.0137(3) -0.0006(2) 0.00163(19) -0.00104(19)
Si1 0.0197(5) 0.0169(5) 0.0165(6) 0.0010(4) 0.0015(4) -0.0012(4)
N1 0.0176(15) 0.0174(14) 0.0117(17) -0.0015(12) 0.0014(13) -0.0036(11)
N2 0.0190(15) 0.0166(14) 0.0150(18) 0.0018(12) 0.0049(14) -0.0006(11)
N3 0.0192(15) 0.0161(15) 0.0168(19) -0.0018(12) 0.0046(14) 0.0018(12)
N4 0.0264(18) 0.0237(16) 0.022(2) -0.0013(14) 0.0107(16) -0.0014(13)
N5 0.0285(18) 0.0272(17) 0.018(2) -0.0022(14) 0.0113(15) -0.0063(14)
O1 0.0242(14) 0.0200(13) 0.0235(17) -0.0012(11) 0.0046(13) 0.0021(10)
O2 0.0175(13) 0.0223(13) 0.0150(15) 0.0004(11) -0.0001(11) 0.0017(10)
O3 0.0265(14) 0.0212(13) 0.0144(16) -0.0003(11) -0.0021(12) 0.0004(11)
C1 0.0216(19) 0.0235(19) 0.017(2) 0.0005(15) 0.0024(16) 0.0010(14)
C2 0.036(2) 0.034(2) 0.029(3) -0.002(2) 0.019(2) -0.0030(19)
C3 0.040(3) 0.036(2) 0.027(3) 0.0005(19) 0.022(2) -0.0052(18)
C4 0.0224(19) 0.0227(19) 0.021(2) -0.0019(16) 0.0082(17) -0.0006(15)
C5 0.026(2) 0.027(2) 0.022(2) -0.0028(17) 0.0105(18) 0.0059(16)
C6 0.028(2) 0.034(2) 0.032(3) 0.0045(19) 0.012(2) 0.0126(17)
C7 0.030(2) 0.028(2) 0.043(3) -0.003(2) 0.014(2) 0.0057(17)
C8 0.029(2) 0.035(2) 0.031(3) -0.015(2) 0.012(2) -0.0012(18)
C9 0.025(2) 0.032(2) 0.018(2) -0.0016(17) 0.0067(18) 0.0037(16)
C10 0.043(3) 0.048(3) 0.023(3) 0.004(2) 0.011(2) 0.000(2)
C11 0.035(3) 0.028(2) 0.081(5) -0.007(3) 0.011(3) -0.002(2)
C12 0.020(2) 0.042(3) 0.025(3) -0.0056(19) -0.0006(18) 0.0117(17)
C13 0.032(2) 0.0191(18) 0.018(2) 0.0020(15) 0.0129(18) -0.0061(15)
C14 0.029(2) 0.0227(19) 0.017(2) 0.0050(16) 0.0085(18) -0.0065(15)
C15 0.035(2) 0.0172(18) 0.022(2) 0.0046(16) 0.0086(19) -0.0025(15)
C16 0.038(2) 0.020(2) 0.025(3) 0.0016(17) 0.010(2) -0.0071(17)
C17 0.026(2) 0.033(2) 0.019(2) -0.0017(17) 0.0025(18) -0.0150(17)
C18 0.0199(19) 0.031(2) 0.023(2) 0.0039(18) 0.0076(18) -0.0048(16)
C19 0.026(2) 0.035(2) 0.040(3) -0.007(2) 0.012(2) -0.0084(17)
C20 0.056(3) 0.030(2) 0.040(3) -0.006(2) 0.006(3) -0.007(2)
C21 0.031(2) 0.0210(19) 0.018(2) 0.0037(16) 0.0072(18) -0.0029(15)
C22 0.0208(18) 0.0193(18) 0.015(2) 0.0009(15) 0.0025(16) -0.0007(14)
C23 0.024(2) 0.0221(19) 0.024(2) 0.0006(16) 0.0029(18) 0.0001(15)
C24 0.034(2) 0.023(2) 0.026(3) 0.0022(17) 0.003(2) 0.0079(17)
C25 0.0150(19) 0.037(2) 0.034(3) 0.004(2) 0.0000(18) 0.0027(16)
C26 0.023(2) 0.032(2) 0.047(3) -0.002(2) 0.005(2) -0.0085(17)
C27 0.031(2) 0.0186(19) 0.041(3) -0.0043(18) 0.007(2) -0.0028(16)
C28 0.0181(18) 0.0242(19) 0.014(2) 0.0018(15) 0.0046(16) -0.0017(14)
C29 0.025(2) 0.0160(17) 0.022(2) -0.0028(15) 0.0100(18) -0.0034(14)
C30 0.027(2) 0.0234(19) 0.019(2) -0.0074(16) 0.0057(18) -0.0084(15)
C31 0.0202(19) 0.029(2) 0.021(2) -0.0004(17) 0.0030(17) -0.0044(15)
C32 0.0146(17) 0.0208(18) 0.020(2) -0.0016(15) 0.0040(16) -0.0008(13)
C33 0.0189(18) 0.0195(18) 0.016(2) -0.0050(15) 0.0028(16) -0.0028(14)
C34 0.027(2) 0.030(2) 0.019(2) -0.0030(17) 0.0025(18) -0.0011(16)
C35 0.023(2) 0.027(2) 0.018(2) -0.0072(17) -0.0024(17) -0.0052(16)
C36 0.024(2) 0.0179(18) 0.025(2) -0.0032(16) 0.0039(18) -0.0041(15)
C37 0.0222(19) 0.0202(18) 0.019(2) 0.0013(16) 0.0048(17) 0.0039(15)
C38 0.026(2) 0.0155(17) 0.016(2) -0.0044(14) 0.0016(17) -0.0034(14)
C39 0.037(2) 0.022(2) 0.018(2) 0.0016(16) 0.0048(19) -0.0055(17)
C40 0.038(2) 0.027(2) 0.019(2) 0.0019(17) 0.004(2) -0.0111(18)
C41 0.023(2) 0.034(2) 0.026(3) -0.0026(18) 0.0117(19) -0.0041(16)
C42 0.0240(19) 0.026(2) 0.022(2) -0.0033(17) 0.0060(17) -0.0026(15)

loop_
_atom_type_symbol
_atom_type_description
_atom_type_scat_dispersion_real
_atom_type_scat_dispersion_imag
_atom_type_scat_source
C C 0.0033 0.0016 'International Tables Vol C Tables 4.2.6.8 and 6.1.1.4'
H H 0.0000 0.0000 'International Tables Vol C Tables 4.2.6.8 and 6.1.1.4'
N N 0.0061 0.0033 'International Tables Vol C Tables 4.2.6.8 and 6.1.1.4'
Si Si 0.0817 0.0704 'International Tables Vol C Tables 4.2.6.8 and 6.1.1.4'
Co Co 0.3494 0.9721 'International Tables Vol C Tables 4.2.6.8 and 6.1.1.4'
O O 0.0106 0.0060 'International Tables Vol C Tables 4.2.6.8 and 6.1.1.4'

loop_
_geom_angle_atom_site_label_1
_geom_angle_atom_site_label_2
_geom_angle_atom_site_label_3
_geom_angle
N2 Co1 N3 174.26(12)
N2 Co1 C1 91.52(15)
N3 Co1 C1 93.43(15)
N2 Co1 N1 87.53(12)
N3 Co1 N1 87.82(13)
C1 Co1 N1 174.57(14)
N2 Co1 Si1 89.61(9)
N3 Co1 Si1 87.62(9)
C1 Co1 Si1 88.37(11)
N1 Co1 Si1 96.96(9)
N2 Co1 O1 87.39(11)
N3 Co1 O1 93.39(12)
C1 Co1 O1 112.57(13)
N1 Co1 O1 62.06(11)
Si1 Co1 O1 158.90(7)
O3 Si1 O2 174.35(13)
O3 Si1 C22 90.67(15)
O2 Si1 C22 90.09(15)
O3 Si1 C21 92.15(16)
O2 Si1 C21 92.86(15)
C22 Si1 C21 109.82(17)
O3 Si1 Co1 88.40(9)
O2 Si1 Co1 86.86(9)
C22 Si1 Co1 130.66(12)
C21 Si1 Co1 119.52(13)
C42 N1 C38 120.5(3)
C42 N1 Co1 142.1(3)
C38 N1 Co1 97.5(2)
C28 N2 C32 119.7(3)
C28 N2 Co1 116.3(3)
C32 N2 Co1 123.9(2)
C37 N3 C33 118.8(3)
C37 N3 Co1 123.7(3)
C33 N3 Co1 117.3(2)
C1 N4 C2 111.9(3)
C1 N4 C4 128.2(3)
C2 N4 C4 119.7(3)
C1 N5 C3 112.3(3)
C1 N5 C13 130.1(3)
C3 N5 C13 117.5(3)
C38 O1 Co1 85.9(2)
C28 O2 Si1 120.3(2)
C33 O3 Si1 117.5(3)
N4 C1 N5 101.8(3)
N4 C1 Co1 128.0(3)
N5 C1 Co1 130.2(3)
C3 C2 N4 107.2(4)
C3 C2 H2 126.4
N4 C2 H2 126.4
C2 C3 N5 106.8(3)
C2 C3 H3 126.6
N5 C3 H3 126.6
C9 C4 C5 123.0(4)
C9 C4 N4 119.0(4)
C5 C4 N4 117.8(4)
C6 C5 C4 116.7(4)
C6 C5 C12 120.1(4)
C4 C5 C12 123.2(4)
C7 C6 C5 122.5(4)
C7 C6 H6 118.8
C5 C6 H6 118.8
C8 C7 C6 118.5(4)
C8 C7 C11 121.6(5)
C6 C7 C11 119.9(4)
C7 C8 C9 121.8(4)
C7 C8 H8 119.1
C9 C8 H8 119.1
C4 C9 C8 117.1(4)
C4 C9 C10 122.8(4)
C8 C9 C10 120.1(4)
C9 C10 H10A 109.5
C9 C10 H10B 109.5
H10A C10 H10B 109.5
C9 C10 H10C 109.5
H10A C10 H10C 109.5
H10B C10 H10C 109.5
C7 C11 H11A 109.5
C7 C11 H11B 109.5
H11A C11 H11B 109.5
C7 C11 H11C 109.5
H11A C11 H11C 109.5
H11B C11 H11C 109.5
C5 C12 H12A 109.5
C5 C12 H12B 109.5
H12A C12 H12B 109.5
C5 C12 H12C 109.5
H12A C12 H12C 109.5
H12B C12 H12C 109.5
C14 C13 C18 123.5(4)
C14 C13 N5 119.0(4)
C18 C13 N5 117.4(4)
C15 C14 C13 117.0(4)
C15 C14 C21 122.3(4)
C13 C14 C21 120.6(3)
C14 C15 C16 121.8(4)
C14 C15 H15 119.1
C16 C15 H15 119.1
C17 C16 C15 118.6(4)
C17 C16 C20 121.1(4)
C15 C16 C20 120.3(4)
C16 C17 C18 122.3(4)
C16 C17 H17 118.8
C18 C17 H17 118.8
C17 C18 C13 116.8(4)
C17 C18 C19 120.3(4)
C13 C18 C19 122.8(4)
C18 C19 H19A 109.5
C18 C19 H19B 109.5
H19A C19 H19B 109.5
C18 C19 H19C 109.5
H19A C19 H19C 109.5
H19B C19 H19C 109.5
C16 C20 H20A 109.5
C16 C20 H20B 109.5
H20A C20 H20B 109.5
C16 C20 H20C 109.5
H20A C20 H20C 109.5
H20B C20 H20C 109.5
C14 C21 Si1 112.7(3)
C14 C21 H21A 109.0
Si1 C21 H21A 109.0
C14 C21 H21B 109.0
Si1 C21 H21B 109.0
H21A C21 H21B 107.8
C27 C22 C23 115.9(3)
C27 C22 Si1 124.7(3)
C23 C22 Si1 118.7(3)
C24 C23 C22 122.3(4)
C24 C23 H23 118.9
C22 C23 H23 118.9
C23 C24 C25 120.5(4)
C23 C24 H24 119.8
C25 C24 H24 119.8
C26 C25 C24 119.0(4)
C26 C25 H25 120.5
C24 C25 H25 120.5
C25 C26 C27 120.1(4)
C25 C26 H26 120.0
C27 C26 H26 120.0
C22 C27 C26 122.2(4)
C22 C27 H27 118.9
C26 C27 H27 118.9
O2 C28 N2 118.2(3)
O2 C28 C29 122.3(3)
N2 C28 C29 119.5(3)
C30 C29 C28 120.2(3)
C30 C29 H29 119.9
C28 C29 H29 119.9
C29 C30 C31 120.1(4)
C29 C30 H30 119.9
C31 C30 H30 119.9
C32 C31 C30 117.7(4)
C32 C31 H31 121.1
C30 C31 H31 121.1
N2 C32 C31 122.7(3)
N2 C32 H32 118.7
C31 C32 H32 118.7
O3 C33 N3 117.3(3)
O3 C33 C34 122.1(4)
N3 C33 C34 120.6(3)
C35 C34 C33 119.9(4)
C35 C34 H34 120.0
C33 C34 H34 120.0
C34 C35 C36 120.0(4)
C34 C35 H35 120.0
C36 C35 H35 120.0
C37 C36 C35 117.9(4)
C37 C36 H36 121.0
C35 C36 H36 121.0
N3 C37 C36 122.9(4)
N3 C37 H37 118.6
C36 C37 H37 118.6
O1 C38 N1 114.6(3)
O1 C38 C39 126.9(4)
N1 C38 C39 118.5(4)
C40 C39 C38 119.5(4)
C40 C39 H39 120.2
C38 C39 H39 120.2
C39 C40 C41 120.7(4)
C39 C40 H40 119.6
C41 C40 H40 119.6
C40 C41 C42 118.6(4)
C40 C41 H41 120.7
C42 C41 H41 120.7
N1 C42 C41 122.1(4)
N1 C42 H42 118.9
C41 C42 H42 118.9

loop_
_geom_bond_atom_site_label_1
_geom_bond_atom_site_label_2
_geom_bond_distance
Co1 N2 1.912(3)
Co1 N3 1.930(3)
Co1 C1 1.939(4)
Co1 N1 1.973(3)
Co1 Si1 2.2751(12)
Co1 O1 2.290(3)
Si1 O3 1.854(3)
Si1 O2 1.871(3)
Si1 C22 1.886(4)
Si1 C21 1.896(4)
N1 C42 1.339(5)
N1 C38 1.359(5)
N2 C28 1.344(4)
N2 C32 1.345(5)
N3 C37 1.345(4)
N3 C33 1.351(5)
N4 C1 1.374(5)
N4 C2 1.390(5)
N4 C4 1.445(5)
N5 C1 1.381(5)
N5 C3 1.382(5)
N5 C13 1.446(5)
O1 C38 1.271(4)
O2 C28 1.306(4)
O3 C33 1.319(4)
C2 C3 1.329(6)
C2 H2 0.9500
C3 H3 0.9500
C4 C9 1.372(6)
C4 C5 1.398(6)
C5 C6 1.388(6)
C5 C12 1.485(6)
C6 C7 1.381(6)
C6 H6 0.9500
C7 C8 1.370(6)
C7 C11 1.513(6)
C8 C9 1.410(6)
C8 H8 0.9500
C9 C10 1.498(6)
C10 H10A 0.9800
C10 H10B 0.9800
C10 H10C 0.9800
C11 H11A 0.9800
C11 H11B 0.9800
C11 H11C 0.9800
C12 H12A 0.9800
C12 H12B 0.9800
C12 H12C 0.9800
C13 C14 1.395(5)
C13 C18 1.395(5)
C14 C15 1.391(5)
C14 C21 1.480(5)
C15 C16 1.399(6)
C15 H15 0.9500
C16 C17 1.383(6)
C16 C20 1.504(6)
C17 C18 1.390(5)
C17 H17 0.9500
C18 C19 1.489(6)
C19 H19A 0.9800
C19 H19B 0.9800
C19 H19C 0.9800
C20 H20A 0.9800
C20 H20B 0.9800
C20 H20C 0.9800
C21 H21A 0.9900
C21 H21B 0.9900
C22 C27 1.391(5)
C22 C23 1.397(5)
C23 C24 1.379(5)
C23 H23 0.9500
C24 C25 1.379(6)
C24 H24 0.9500
C25 C26 1.374(6)
C25 H25 0.9500
C26 C27 1.394(6)
C26 H26 0.9500
C27 H27 0.9500
C28 C29 1.408(5)
C29 C30 1.344(5)
C29 H29 0.9500
C30 C31 1.390(5)
C30 H30 0.9500
C31 C32 1.371(5)
C31 H31 0.9500
C32 H32 0.9500
C33 C34 1.384(5)
C34 C35 1.361(5)
C34 H34 0.9500
C35 C36 1.379(6)
C35 H35 0.9500
C36 C37 1.374(5)
C36 H36 0.9500
C37 H37 0.9500
C38 C39 1.424(5)
C39 C40 1.355(6)
C39 H39 0.9500
C40 C41 1.370(6)
C40 H40 0.9500
C41 C42 1.370(6)
C41 H41 0.9500
C42 H42 0.9500

loop_
_geom_hbond_atom_site_label_D
_geom_hbond_atom_site_label_H
_geom_hbond_atom_site_label_A
_geom_hbond_distance_DH
_geom_hbond_distance_HA
_geom_hbond_distance_DA
_geom_hbond_angle_DHA
C37 H37 O1 0.95 2.39 3.044(5) 125.3

loop_
_geom_torsion_atom_site_label_1
_geom_torsion_atom_site_label_2
_geom_torsion_atom_site_label_3
_geom_torsion_atom_site_label_4
_geom_torsion
C22 Si1 O2 C28 -159.8(3)
C21 Si1 O2 C28 90.3(3)
Co1 Si1 O2 C28 -29.1(3)
C22 Si1 O3 C33 95.5(3)
C21 Si1 O3 C33 -154.7(3)
Co1 Si1 O3 C33 -35.2(2)
C2 N4 C1 N5 0.8(4)
C4 N4 C1 N5 -173.9(4)
C2 N4 C1 Co1 -178.7(3)
C4 N4 C1 Co1 6.6(6)
C3 N5 C1 N4 -0.8(5)
C13 N5 C1 N4 179.9(4)
C3 N5 C1 Co1 178.6(3)
C13 N5 C1 Co1 -0.7(7)
C1 N4 C2 C3 -0.5(5)
C4 N4 C2 C3 174.7(4)
N4 C2 C3 N5 0.0(5)
C1 N5 C3 C2 0.5(5)
C13 N5 C3 C2 179.9(4)
C1 N4 C4 C9 -113.9(5)
C2 N4 C4 C9 71.7(5)
C1 N4 C4 C5 71.3(5)
C2 N4 C4 C5 -103.1(4)
C9 C4 C5 C6 6.5(6)
N4 C4 C5 C6 -178.9(3)
C9 C4 C5 C12 -171.9(4)
N4 C4 C5 C12 2.7(6)
C4 C5 C6 C7 -1.7(6)
C12 C5 C6 C7 176.8(4)
C5 C6 C7 C8 -3.3(6)
C5 C6 C7 C11 174.8(4)
C6 C7 C8 C9 3.9(6)
C11 C7 C8 C9 -174.2(4)
C5 C4 C9 C8 -6.0(6)
N4 C4 C9 C8 179.5(3)
C5 C4 C9 C10 174.0(4)
N4 C4 C9 C10 -0.5(6)
C7 C8 C9 C4 0.5(6)
C7 C8 C9 C10 -179.4(4)
C1 N5 C13 C14 71.8(6)
C3 N5 C13 C14 -107.4(4)
C1 N5 C13 C18 -112.1(5)
C3 N5 C13 C18 68.6(5)
C18 C13 C14 C15 -0.6(6)
N5 C13 C14 C15 175.2(3)
C18 C13 C14 C21 175.2(4)
N5 C13 C14 C21 -9.0(5)
C13 C14 C15 C16 0.3(6)
C21 C14 C15 C16 -175.5(4)
C14 C15 C16 C17 -0.3(6)
C14 C15 C16 C20 177.5(4)
C15 C16 C17 C18 0.6(6)
C20 C16 C17 C18 -177.1(4)
C16 C17 C18 C13 -1.0(6)
C16 C17 C18 C19 180.0(4)
C14 C13 C18 C17 1.0(6)
N5 C13 C18 C17 -174.9(3)
C14 C13 C18 C19 -180.0(4)
N5 C13 C18 C19 4.2(6)
C15 C14 C21 Si1 108.4(4)
C13 C14 C21 Si1 -67.3(4)
O3 Si1 C21 C14 139.4(3)
O2 Si1 C21 C14 -38.0(3)
C22 Si1 C21 C14 -129.1(3)
Co1 Si1 C21 C14 50.0(3)
O3 Si1 C22 C27 -35.1(4)
O2 Si1 C22 C27 139.3(4)
C21 Si1 C22 C27 -127.6(4)
Co1 Si1 C22 C27 53.4(4)
O3 Si1 C22 C23 135.1(3)
O2 Si1 C22 C23 -50.5(3)
C21 Si1 C22 C23 42.5(4)
Co1 Si1 C22 C23 -136.5(3)
C27 C22 C23 C24 2.0(6)
Si1 C22 C23 C24 -169.0(3)
C22 C23 C24 C25 -1.9(7)
C23 C24 C25 C26 0.1(7)
C24 C25 C26 C27 1.5(7)
C23 C22 C27 C26 -0.3(7)
Si1 C22 C27 C26 170.0(4)
C25 C26 C27 C22 -1.4(8)
Si1 O2 C28 N2 21.4(4)
Si1 O2 C28 C29 -157.2(3)
C32 N2 C28 O2 -179.6(3)
Co1 N2 C28 O2 3.7(4)
C32 N2 C28 C29 -0.9(5)
Co1 N2 C28 C29 -177.6(3)
O2 C28 C29 C30 -179.5(4)
N2 C28 C29 C30 1.9(6)
C28 C29 C30 C31 -1.4(6)
C29 C30 C31 C32 -0.1(6)
C28 N2 C32 C31 -0.6(5)
Co1 N2 C32 C31 175.8(3)
C30 C31 C32 N2 1.2(6)
Si1 O3 C33 N3 30.1(4)
Si1 O3 C33 C34 -148.3(3)
C37 N3 C33 O3 -177.9(3)
Co1 N3 C33 O3 -3.2(4)
C37 N3 C33 C34 0.6(5)
Co1 N3 C33 C34 175.3(3)
O3 C33 C34 C35 177.0(3)
N3 C33 C34 C35 -1.4(6)
C33 C34 C35 C36 1.4(6)
C34 C35 C36 C37 -0.6(6)
C33 N3 C37 C36 0.1(5)
Co1 N3 C37 C36 -174.2(3)
C35 C36 C37 N3 -0.2(6)
Co1 O1 C38 N1 0.4(3)
Co1 O1 C38 C39 -178.8(4)
C42 N1 C38 O1 -179.7(3)
Co1 N1 C38 O1 -0.5(3)
C42 N1 C38 C39 -0.5(5)
Co1 N1 C38 C39 178.8(3)
O1 C38 C39 C40 179.3(4)
N1 C38 C39 C40 0.1(6)
C38 C39 C40 C41 -0.5(6)
C39 C40 C41 C42 1.2(6)
C38 N1 C42 C41 1.2(6)
Co1 N1 C42 C41 -177.6(3)
C40 C41 C42 N1 -1.5(6)
